data_4117462
loop_
_publ_author_name
'Joel F. Hooper'
'Adrian B. Chaplin'
'Carlos Gonz\'alez-Rodr\'iguez'
'Amber L. Thompson'
'Andrew S. Weller'
'Michael C. Willis'

_publ_contact_author 'Michael C. Willis & Andrew S. Weller'
_publ_contact_author_email 'michael.willis@chem.ox.ac.uk & andrew.weller@chem.ox.ac.uk'
_publ_section_title
;
 Aryl Methyl Sulfides as Substrates for Rhodium-Catalyzed Alkyne
 Carbothiolation: Arene Functionalization with Activating Group Recycling
;
_journal_name_full 'Journal of the American Chemical Society'
_journal_page_first 2906
_journal_page_last 2909
_journal_paper_doi 10.1021/ja2108992
_journal_volume 134
_journal_year 2012
_chemical_formula_moiety 'C18 H19 O S, C F3 O3 S'
_chemical_formula_sum 'C19 H19 F3 O4 S2'
_chemical_formula_weight 432.48
_space_group_IT_number 14
_symmetry_cell_setting monoclinic
_symmetry_space_group_name_Hall '-P 2ybc'
_symmetry_space_group_name_H-M 'P 1 21/c 1'
_atom_sites_solution_hydrogens difmap
_atom_sites_solution_primary direct
_audit_creation_date 12-01-26
_audit_creation_method CRYSTALS_ver_14.40
_cell_angle_alpha 90
_cell_angle_beta 93.583(9)
_cell_angle_gamma 90
_cell_formula_units_Z 4
_cell_length_a 12.0680(11)
_cell_length_b 22.5648(18)
_cell_length_c 7.3024(7)
_cell_measurement_reflns_used 1617
_cell_measurement_temperature 150
_cell_measurement_theta_max 77
_cell_measurement_theta_min 4
_cell_volume 1984.6(3)
_computing_cell_refinement 'CrysAlis, (Oxford Diffraction, 2002)'
_computing_data_collection 'SuperNova, (Oxford Diffraction, 2010)'
_computing_data_reduction 'CrysAlis, (Oxford Diffraction, 2002)'
_computing_molecular_graphics 'CAMERON (Watkin et al., 1996)'
_computing_publication_material 'CRYSTALS (Betteridge et al., 2003)'
_computing_structure_refinement 'CRYSTALS (Betteridge et al., 2003)'
_computing_structure_solution 'SIR92 (Altomare et al., 1994)'
_diffrn_ambient_temperature 150
_diffrn_measured_fraction_theta_full 0.996
_diffrn_measured_fraction_theta_max 0.969
_diffrn_measurement_device Area
_diffrn_measurement_device_type 'Oxford Diffraction SuperNova'
_diffrn_measurement_method \w
_diffrn_radiation_monochromator graphite
_diffrn_radiation_type 'Cu K\a'
_diffrn_radiation_wavelength 1.54180
_diffrn_reflns_av_R_equivalents 0.167
_diffrn_reflns_limit_h_max 13
_diffrn_reflns_limit_h_min -14
_diffrn_reflns_limit_k_max 25
_diffrn_reflns_limit_k_min -27
_diffrn_reflns_limit_l_max 8
_diffrn_reflns_limit_l_min -9
_diffrn_reflns_number 13321
_diffrn_reflns_theta_full 72.746
_diffrn_reflns_theta_max 77.390
_diffrn_reflns_theta_min 3.918
_diffrn_standards_number 0
_exptl_absorpt_coefficient_mu 2.896
_exptl_absorpt_correction_T_max 0.99
_exptl_absorpt_correction_T_min 0.66
_exptl_absorpt_correction_type multi-scan
_exptl_absorpt_process_details 'CrysAlis, (Oxford Diffraction, 2002)'
_exptl_crystal_colour clear_pale_colourless
_exptl_crystal_density_diffrn 1.447
_exptl_crystal_description needle
_exptl_crystal_F_000 896
_exptl_crystal_size_max 0.200
_exptl_crystal_size_mid 0.005
_exptl_crystal_size_min 0.005
_refine_diff_density_max 0.73
_refine_diff_density_min -0.77
_refine_ls_extinction_method none
_refine_ls_goodness_of_fit_ref 1.0000
_refine_ls_hydrogen_treatment constr
_refine_ls_matrix_type full
_refine_ls_number_parameters 253
_refine_ls_number_reflns 2692
_refine_ls_number_restraints 0
_refine_ls_R_factor_all 0.1094
_refine_ls_R_factor_gt 0.0723
_refine_ls_shift/su_max 0.0001829
_refine_ls_shift/su_mean 0.0000239
_refine_ls_structure_factor_coef Fsqd
_refine_ls_weighting_details
;
 Method= Modified Sheldrick 
 w=1/[\s^2^(F^2^) + ( 0.09P)^2^ + 0.00P] 
 ,where P=(max(Fo^2^,0) + 2Fc^2^)/3 
;
_refine_ls_weighting_scheme calc
_refine_ls_wR_factor_all 0.2064
_refine_ls_wR_factor_gt 0.1743
_refine_ls_wR_factor_ref 0.2064
_reflns_limit_h_max 14
_reflns_limit_h_min -14
_reflns_limit_k_max 27
_reflns_limit_k_min 0
_reflns_limit_l_max 9
_reflns_limit_l_min 0
_reflns_number_gt 1684
_reflns_number_total 4092
_reflns_threshold_expression I>2.0\s(I)
_oxford_diffrn_Wilson_B_factor 3.17
_oxford_diffrn_Wilson_scale 0.52
_oxford_refine_ls_r_factor_ref 0.1094
_oxford_refine_ls_scale 1.481(19)
_oxford_reflns_number_all 2692
_oxford_reflns_threshold_expression_ref I>-3.0\s(I)
_oxford_structure_analysis_title 6419
_cod_data_source_file ja2108992_si_002_4.cif
_cod_data_source_block 8
_cod_original_sg_symbol_H-M 'P 1 21/c 1 '
_cod_database_code 4117462

loop_
_symmetry_equiv_pos_as_xyz
x,y,z
-x,-y,-z
-x,y+1/2,-z+1/2
x,-y+1/2,z+1/2

loop_
_atom_site_label
_atom_site_type_symbol
_atom_site_fract_x
_atom_site_fract_y
_atom_site_fract_z
_atom_site_U_iso_or_equiv
_atom_site_occupancy
_atom_site_adp_type
_atom_site_refinement_flags_posn
S1 S 0.84578(13) 0.61183(7) -0.2477(2) 0.0405 1.0000 Uani .
C2 C 0.8735(5) 0.6542(2) -0.0404(8) 0.0349 1.0000 Uani .
C3 C 0.9911(5) 0.6626(3) 0.0266(8) 0.0400 1.0000 Uani .
C4 C 1.0513(5) 0.7112(3) -0.0257(9) 0.0455 1.0000 Uani .
C5 C 1.1590(6) 0.7205(3) 0.0455(10) 0.0526 1.0000 Uani .
C6 C 1.2068(6) 0.6806(3) 0.1705(10) 0.0549 1.0000 Uani .
C7 C 1.1489(5) 0.6322(3) 0.2239(9) 0.0492 1.0000 Uani .
C8 C 1.0414(6) 0.6232(3) 0.1554(9) 0.0487 1.0000 Uani .
C9 C 0.7879(5) 0.6774(3) 0.0385(9) 0.0395 1.0000 Uani .
C10 C 0.6687(5) 0.6684(2) -0.0103(8) 0.0373 1.0000 Uani .
C11 C 0.5941(5) 0.7170(3) -0.0365(8) 0.0392 1.0000 Uani .
C12 C 0.6372(6) 0.7792(3) -0.0348(9) 0.0443 1.0000 Uani .
O13 O 0.7381(4) 0.78810(19) -0.0252(7) 0.0538 1.0000 Uani .
C14 C 0.5595(6) 0.8309(3) -0.0468(10) 0.0551 1.0000 Uani .
C15 C 0.4808(5) 0.7064(3) -0.0686(9) 0.0466 1.0000 Uani .
C16 C 0.4389(6) 0.6488(3) -0.0734(10) 0.0505 1.0000 Uani .
C17 C 0.5114(5) 0.6016(3) -0.0469(9) 0.0460 1.0000 Uani .
C18 C 0.6237(5) 0.6111(3) -0.0143(9) 0.0448 1.0000 Uani .
C19 C 0.9463(6) 0.6397(3) -0.3959(9) 0.0469 1.0000 Uani .
C20 C 0.9056(6) 0.5412(3) -0.1894(9) 0.0479 1.0000 Uani .
S21 S 0.78428(15) 0.49123(8) 0.3109(2) 0.0526 1.0000 Uani .
O22 O 0.7507(5) 0.4717(2) 0.1315(7) 0.0722 1.0000 Uani .
O23 O 0.8096(5) 0.5540(2) 0.3229(8) 0.0720 1.0000 Uani .
O24 O 0.8617(5) 0.4556(3) 0.4212(8) 0.0787 1.0000 Uani .
C25 C 0.6575(6) 0.4858(3) 0.4321(10) 0.0521 1.0000 Uani .
F26 F 0.6707(4) 0.5065(2) 0.6009(6) 0.0657 1.0000 Uani .
F27 F 0.5740(3) 0.5152(2) 0.3449(7) 0.0687 1.0000 Uani .
F28 F 0.6242(4) 0.43001(18) 0.4466(6) 0.0686 1.0000 Uani .
H41 H 1.0191 0.7371 -0.1124 0.0550 1.0000 Uiso R
H51 H 1.1989 0.7534 0.0096 0.0630 1.0000 Uiso R
H61 H 1.2779 0.6872 0.2206 0.0656 1.0000 Uiso R
H71 H 1.1813 0.6054 0.3079 0.0590 1.0000 Uiso R
H81 H 1.0019 0.5909 0.1944 0.0587 1.0000 Uiso R
H91 H 0.8052 0.7014 0.1392 0.0468 1.0000 Uiso R
H142 H 0.6012 0.8672 -0.0344 0.0831 1.0000 Uiso R
H143 H 0.5176 0.8302 -0.1641 0.0828 1.0000 Uiso R
H141 H 0.5087 0.8284 0.0482 0.0829 1.0000 Uiso R
H151 H 0.4322 0.7384 -0.0868 0.0557 1.0000 Uiso R
H161 H 0.3634 0.6423 -0.0960 0.0610 1.0000 Uiso R
H171 H 0.4839 0.5632 -0.0523 0.0550 1.0000 Uiso R
H181 H 0.6712 0.5789 0.0062 0.0540 1.0000 Uiso R
H192 H 0.9406 0.6181 -0.5090 0.0700 1.0000 Uiso R
H202 H 0.9804 0.5466 -0.1376 0.0718 1.0000 Uiso R
H201 H 0.8617 0.5216 -0.1033 0.0720 1.0000 Uiso R
H193 H 0.9332 0.6806 -0.4189 0.0700 1.0000 Uiso R
H191 H 1.0197 0.6345 -0.3391 0.0700 1.0000 Uiso R
H203 H 0.9067 0.5185 -0.2999 0.0721 1.0000 Uiso R

loop_
_atom_site_aniso_label
_atom_site_aniso_U_11
_atom_site_aniso_U_22
_atom_site_aniso_U_33
_atom_site_aniso_U_23
_atom_site_aniso_U_13
_atom_site_aniso_U_12
S1 0.0428(9) 0.0431(8) 0.0365(9) -0.0036(6) 0.0106(7) 0.0036(7)
C2 0.045(4) 0.035(3) 0.024(3) -0.003(2) 0.008(3) 0.000(3)
C3 0.043(4) 0.049(4) 0.029(3) -0.007(3) 0.013(3) 0.001(3)
C4 0.047(4) 0.051(4) 0.040(4) 0.000(3) 0.014(3) -0.001(3)
C5 0.051(4) 0.064(4) 0.044(4) -0.001(3) 0.013(3) -0.011(3)
C6 0.042(4) 0.083(5) 0.040(4) -0.010(4) 0.008(3) -0.001(4)
C7 0.045(4) 0.063(4) 0.040(4) -0.008(3) 0.001(3) 0.012(3)
C8 0.056(4) 0.053(4) 0.039(4) 0.004(3) 0.014(3) 0.004(3)
C9 0.044(4) 0.040(3) 0.036(4) 0.003(3) 0.007(3) -0.001(3)
C10 0.045(3) 0.037(3) 0.032(3) -0.004(2) 0.018(3) 0.001(3)
C11 0.043(4) 0.041(3) 0.036(3) 0.000(3) 0.017(3) 0.004(3)
C12 0.051(4) 0.049(4) 0.035(4) -0.003(3) 0.016(3) -0.002(3)
O13 0.058(3) 0.044(2) 0.061(3) -0.001(2) 0.015(2) -0.003(2)
C14 0.068(5) 0.049(4) 0.050(4) 0.001(3) 0.016(4) 0.016(3)
C15 0.041(4) 0.051(4) 0.049(4) 0.002(3) 0.015(3) 0.016(3)
C16 0.047(4) 0.055(4) 0.051(4) -0.008(3) 0.018(3) -0.004(3)
C17 0.047(4) 0.044(4) 0.049(4) -0.005(3) 0.017(3) -0.010(3)
C18 0.052(4) 0.047(4) 0.037(4) 0.001(3) 0.017(3) 0.005(3)
C19 0.054(4) 0.044(4) 0.045(4) 0.000(3) 0.017(3) 0.005(3)
C20 0.061(4) 0.037(3) 0.047(4) -0.001(3) 0.012(3) 0.011(3)
S21 0.0524(11) 0.0627(11) 0.0446(11) 0.0069(8) 0.0176(8) -0.0008(8)
O22 0.084(4) 0.082(4) 0.054(3) -0.004(3) 0.031(3) -0.018(3)
O23 0.078(4) 0.059(3) 0.080(4) 0.014(3) 0.016(3) -0.028(3)
O24 0.062(3) 0.106(4) 0.070(4) 0.029(3) 0.021(3) 0.033(3)
C25 0.054(4) 0.056(4) 0.047(4) 0.004(3) 0.009(4) -0.005(4)
F26 0.059(3) 0.092(3) 0.048(3) -0.016(2) 0.017(2) -0.009(2)
F27 0.051(2) 0.083(3) 0.073(3) 0.001(2) 0.012(2) 0.006(2)
F28 0.082(3) 0.057(3) 0.069(3) 0.004(2) 0.024(2) -0.023(2)

loop_
_atom_type_symbol
_atom_type_scat_dispersion_real
_atom_type_scat_dispersion_imag
_atom_type_scat_Cromer_Mann_a1
_atom_type_scat_Cromer_Mann_b1
_atom_type_scat_Cromer_Mann_a2
_atom_type_scat_Cromer_Mann_b2
_atom_type_scat_Cromer_Mann_a3
_atom_type_scat_Cromer_Mann_b3
_atom_type_scat_Cromer_Mann_a4
_atom_type_scat_Cromer_Mann_b4
_atom_type_scat_Cromer_Mann_c
_atom_type_scat_source
C 0.0181 0.0091 2.3100 20.8439 1.0200 10.2075 1.5886 0.5687 0.8650 51.6512 0.2156 'International Tables Vol C 4.2.6.8 and 6.1.1.4'
H 0.0000 0.0000 0.4930 10.5109 0.3229 26.1257 0.1402 3.1424 0.0408 57.7998 0.0030 'International Tables Vol C 4.2.6.8 and 6.1.1.4'
F 0.0727 0.0534 3.5392 10.2825 2.6412 4.2944 1.5170 0.2615 1.0243 26.1476 0.2776 'International Tables Vol C 4.2.6.8 and 6.1.1.4'
O 0.0492 0.0322 3.0485 13.2771 2.2868 5.7011 1.5463 0.3239 0.8670 32.9089 0.2508 'International Tables Vol C 4.2.6.8 and 6.1.1.4'
S 0.3331 0.5567 6.9053 1.4679 5.2034 22.2151 1.4379 0.2536 1.5863 56.1720 0.8669 'International Tables Vol C 4.2.6.8 and 6.1.1.4'

loop_
_geom_angle_atom_site_label_1
_geom_angle_atom_site_label_2
_geom_angle_atom_site_label_3
_geom_angle
_geom_angle_publ_flag
C2 S1 C19 103.0(3) yes
C2 S1 C20 102.8(3) yes
C19 S1 C20 100.3(3) yes
S1 C2 C3 117.9(4) yes
S1 C2 C9 117.9(5) yes
C3 C2 C9 124.2(6) yes
C2 C3 C4 121.2(6) yes
C2 C3 C8 120.3(6) yes
C4 C3 C8 118.4(6) yes
C3 C4 C5 120.9(7) yes
C3 C4 H41 119.0 no
C5 C4 H41 120.1 no
C4 C5 C6 119.4(7) yes
C4 C5 H51 120.3 no
C6 C5 H51 120.2 no
C5 C6 C7 120.6(7) yes
C5 C6 H61 119.7 no
C7 C6 H61 119.7 no
C6 C7 C8 120.2(7) yes
C6 C7 H71 120.5 no
C8 C7 H71 119.4 no
C3 C8 C7 120.5(6) yes
C3 C8 H81 119.7 no
C7 C8 H81 119.8 no
C2 C9 C10 128.1(6) yes
C2 C9 H91 115.7 no
C10 C9 H91 116.2 no
C9 C10 C11 121.7(5) yes
C9 C10 C18 120.2(5) yes
C11 C10 C18 117.8(6) yes
C10 C11 C12 120.3(6) yes
C10 C11 C15 119.7(6) yes
C12 C11 C15 119.9(6) yes
C11 C12 O13 119.7(6) yes
C11 C12 C14 121.0(6) yes
O13 C12 C14 119.3(6) yes
C12 C14 H142 109.6 no
C12 C14 H143 109.3 no
H142 C14 H143 109.8 no
C12 C14 H141 109.9 no
H142 C14 H141 109.7 no
H143 C14 H141 108.6 no
C11 C15 C16 121.0(6) yes
C11 C15 H151 119.5 no
C16 C15 H151 119.5 no
C15 C16 C17 119.2(6) yes
C15 C16 H161 120.2 no
C17 C16 H161 120.6 no
C16 C17 C18 120.7(6) yes
C16 C17 H171 119.5 no
C18 C17 H171 119.8 no
C10 C18 C17 121.5(6) yes
C10 C18 H181 118.8 no
C17 C18 H181 119.7 no
S1 C19 H192 109.2 no
S1 C19 H193 109.7 no
H192 C19 H193 109.8 no
S1 C19 H191 109.7 no
H192 C19 H191 108.9 no
H193 C19 H191 109.5 no
S1 C20 H202 109.6 no
S1 C20 H201 109.7 no
H202 C20 H201 110.1 no
S1 C20 H203 107.6 no
H202 C20 H203 109.6 no
H201 C20 H203 110.2 no
O22 S21 O23 114.0(3) yes
O22 S21 O24 118.8(4) yes
O23 S21 O24 112.6(4) yes
O22 S21 C25 103.2(3) yes
O23 S21 C25 102.5(3) yes
O24 S21 C25 103.1(3) yes
S21 C25 F26 112.0(5) yes
S21 C25 F27 111.6(5) yes
F26 C25 F27 108.3(6) yes
S21 C25 F28 111.8(5) yes
F26 C25 F28 106.3(6) yes
F27 C25 F28 106.7(6) yes

loop_
_geom_bond_atom_site_label_1
_geom_bond_atom_site_label_2
_geom_bond_distance
_geom_bond_publ_flag
S1 C2 1.803(6) yes
S1 C19 1.789(6) yes
S1 C20 1.790(6) yes
C2 C3 1.485(9) yes
C2 C9 1.323(8) yes
C3 C4 1.382(9) yes
C3 C8 1.404(9) yes
C4 C5 1.386(9) yes
C4 H41 0.930 no
C5 C6 1.383(10) yes
C5 H51 0.931 no
C6 C7 1.366(10) yes
C6 H61 0.924 no
C7 C8 1.377(10) yes
C7 H71 0.931 no
C8 H81 0.925 no
C9 C10 1.474(9) yes
C9 H91 0.926 no
C10 C11 1.424(8) yes
C10 C18 1.402(8) yes
C11 C12 1.497(9) yes
C11 C15 1.393(9) yes
C12 O13 1.231(8) yes
C12 C14 1.496(9) yes
C14 H142 0.963 no
C14 H143 0.967 no
C14 H141 0.956 no
C15 C16 1.394(9) yes
C15 H151 0.935 no
C16 C17 1.384(9) yes
C16 H161 0.927 no
C17 C18 1.378(9) yes
C17 H171 0.927 no
C18 H181 0.932 no
C19 H192 0.958 no
C19 H193 0.948 no
C19 H191 0.961 no
C20 H202 0.964 no
C20 H201 0.955 no
C20 H203 0.956 no
S21 O22 1.417(6) yes
S21 O23 1.450(5) yes
S21 O24 1.441(6) yes
S21 C25 1.819(7) yes
C25 F26 1.318(9) yes
C25 F27 1.335(8) yes
C25 F28 1.328(8) yes

loop_
_geom_hbond_atom_site_label_D
_geom_hbond_atom_site_label_H
_geom_hbond_atom_site_label_A
_geom_hbond_site_symmetry_A
_geom_hbond_angle_DHA
_geom_hbond_distance_DH
_geom_hbond_distance_HA
_geom_hbond_distance_DA
_geom_hbond_publ_flag
C7 H71 O24 2_766 141.53 0.931 2.491 3.271(9) yes
C19 H192 O23 1_554 138.6 0.958 2.420 3.202(9) yes
C20 H201 O22 . 178.0 0.955 2.508 3.462(9) yes
C19 H191 O24 2_765 120.4 0.961 2.578 3.175(9) yes
C20 H203 O24 1_554 166.4 0.956 2.514 3.451(9) yes

loop_
_cod_related_entry_id
_cod_related_entry_database
_cod_related_entry_code
1 ChemSpider 30660591
